data_2225281
loop_
_publ_author_name
'Suleiman Gwaram, Nura'
'Khaledi, Hamid'
'Mohd Ali, Hapipah'
'Robinson, Ward T.'
'Abdulla, Mahmood A.'

_publ_section_title
;<i>N</i>'-[1-(5-Bromo-2-hydroxyphenyl)ethylidene]-3,4,5-trihydroxybenzohydrazide
 dimethyl sulfoxide solvate trihydrate
;
_journal_coeditor_code HG2645
_journal_issue 3
_journal_name_full 'Acta Crystallographica Section E'
_journal_page_first o721
_journal_paper_doi 10.1107/S1600536810007002
_journal_volume 66
_journal_year 2010
_chemical_formula_iupac 'C15 H13 Br N2 O5, C2 H6 O S, 3H2 O'
_chemical_formula_moiety 'C15 H13 Br N2 O5, C2 H6 O S, 3(H2 O)'
_chemical_formula_sum 'C17 H25 Br N2 O9 S'
_chemical_formula_weight 513.36
_chemical_name_systematic
;
<i>N</i>'-[1-(5-Bromo-2-hydroxyphenyl)ethylidene]-3,4,5-
trihydroxybenzohydrazide dimethyl sulfoxide solvate trihydrate
;
_space_group_IT_number 15
_symmetry_cell_setting monoclinic
_symmetry_space_group_name_Hall '-C 2yc'
_symmetry_space_group_name_H-M 'C 1 2/c 1'
_atom_sites_solution_hydrogens geom
_atom_sites_solution_primary direct
_atom_sites_solution_secondary difmap
_audit_creation_method SHELXL-97
_cell_angle_alpha 90.00
_cell_angle_beta 103.061(2)
_cell_angle_gamma 90.00
_cell_formula_units_Z 8
_cell_length_a 21.5690(15)
_cell_length_b 7.0302(4)
_cell_length_c 28.4771(18)
_cell_measurement_reflns_used 3053
_cell_measurement_temperature 100(2)
_cell_measurement_theta_max 27.88
_cell_measurement_theta_min 2.68
_cell_volume 4206.4(5)
_computing_cell_refinement 'SAINT (Bruker, 2007)'
_computing_data_collection 'APEX2 (Bruker, 2007)'
_computing_data_reduction 'SAINT (Bruker, 2007)'
_computing_molecular_graphics 'X-SEED (Barbour, 2001)'
_computing_publication_material 'publCIF (Westrip, 2010)'
_computing_structure_refinement 'SHELXL97 (Sheldrick, 2008)'
_computing_structure_solution 'SHELXS97 (Sheldrick, 2008)'
_diffrn_ambient_temperature 100(2)
_diffrn_measured_fraction_theta_full 0.995
_diffrn_measured_fraction_theta_max 0.995
_diffrn_measurement_device_type 'Bruker APEXII CCD area-detector'
_diffrn_measurement_method 'phi and omega scans'
_diffrn_radiation_monochromator graphite
_diffrn_radiation_source 'fine-focus sealed tube'
_diffrn_radiation_type MoK\a
_diffrn_radiation_wavelength 0.71073
_diffrn_reflns_av_R_equivalents 0.0295
_diffrn_reflns_av_sigmaI/netI 0.0351
_diffrn_reflns_limit_h_max 25
_diffrn_reflns_limit_h_min -25
_diffrn_reflns_limit_k_max 5
_diffrn_reflns_limit_k_min -8
_diffrn_reflns_limit_l_max 33
_diffrn_reflns_limit_l_min -33
_diffrn_reflns_number 9543
_diffrn_reflns_theta_full 25.00
_diffrn_reflns_theta_max 25.00
_diffrn_reflns_theta_min 2.15
_exptl_absorpt_coefficient_mu 2.106
_exptl_absorpt_correction_T_max 0.9395
_exptl_absorpt_correction_T_min 0.6104
_exptl_absorpt_correction_type multi-scan
_exptl_absorpt_process_details '(SADABS; Sheldrick, 1996)'
_exptl_crystal_colour colourless
_exptl_crystal_density_diffrn 1.621
_exptl_crystal_density_method 'not measured'
_exptl_crystal_description Needle
_exptl_crystal_F_000 2112
_exptl_crystal_size_max 0.26
_exptl_crystal_size_mid 0.03
_exptl_crystal_size_min 0.03
_refine_diff_density_max 0.336
_refine_diff_density_min -0.296
_refine_ls_extinction_method none
_refine_ls_goodness_of_fit_ref 1.018
_refine_ls_hydrogen_treatment mixed
_refine_ls_matrix_type full
_refine_ls_number_parameters 307
_refine_ls_number_reflns 3694
_refine_ls_number_restraints 11
_refine_ls_restrained_S_all 1.019
_refine_ls_R_factor_all 0.0419
_refine_ls_R_factor_gt 0.0287
_refine_ls_shift/su_max 0.001
_refine_ls_shift/su_mean 0.000
_refine_ls_structure_factor_coef Fsqd
_refine_ls_weighting_details 'calc w=1/[\s^2^(Fo^2^)+(0.0311P)^2^+3.5353P] where P=(Fo^2^+2Fc^2^)/3'
_refine_ls_weighting_scheme calc
_refine_ls_wR_factor_gt 0.0613
_refine_ls_wR_factor_ref 0.0655
_reflns_number_gt 3052
_reflns_number_total 3694
_reflns_threshold_expression I>2sigma(I)
_cod_data_source_file hg2645.cif
_cod_data_source_block I
_cod_depositor_comments
;
The following automatic conversions were performed:
'_symmetry_cell_setting' value 'Monoclinic' changed to 'monoclinic'
according to '/home/saulius/struct/CIF-dictionaries/cif_core.dic'
dictionary named 'cif_core.dic' version 2.4.1 from 2010-06-29.

Automatic conversion script
Id: cif_fix_enum 1527 2010-12-29 10:47:43Z saulius 

The following automatic conversions were performed:

'_symmetry_cell_setting' value 'Monoclinic' changed to 'monoclinic'
according to /home/saulius/struct/CIF-dictionaries/cif_core.dic
dictionary named 'cif_core.dic' version 2.4.1 from 2010-06-29.

Automatic conversion script
Id: cif_fix_values 1715 2011-07-08 13:25:40Z adriana 
;
_cod_original_sg_symbol_H-M 'C 2/c'
_cod_database_code 2225281
_cod_database_fobs_code 2225281

loop_
_symmetry_equiv_pos_as_xyz
'x, y, z'
'-x, y, -z+1/2'
'x+1/2, y+1/2, z'
'-x+1/2, y+1/2, -z+1/2'
'-x, -y, -z'
'x, -y, z-1/2'
'-x+1/2, -y+1/2, -z'
'x+1/2, -y+1/2, z-1/2'

loop_
_atom_site_type_symbol
_atom_site_label
_atom_site_fract_x
_atom_site_fract_y
_atom_site_fract_z
_atom_site_U_iso_or_equiv
_atom_site_adp_type
_atom_site_calc_flag
_atom_site_refinement_flags
_atom_site_occupancy
_atom_site_disorder_assembly
_atom_site_disorder_group
Br Br 0.525034(11) 1.15033(4) 1.066977(9) 0.01977(9) Uani d . 1 . .
S S 0.15785(3) 0.18073(10) 0.73419(2) 0.02470(17) Uani d . 1 . .
O O1 0.25101(8) 1.0736(3) 1.07882(6) 0.0201(4) Uani d D 1 . .
H H1 0.2293(12) 1.052(4) 1.0519(7) 0.030 Uiso d D 1 . .
O O2 0.78049(8) 0.7413(3) 0.83940(6) 0.0205(4) Uani d D 1 . .
H H2A 0.7527(12) 0.791(4) 0.8174(8) 0.031 Uiso d D 1 . .
H H2B 0.7763(14) 0.801(4) 0.8636(8) 0.031 Uiso d D 1 . .
O O3 0.12345(8) 0.6895(3) 0.77600(6) 0.0193(4) Uani d D 1 . .
H H3A 0.1436(13) 0.590(3) 0.7769(11) 0.029 Uiso d D 1 . .
H H3B 0.1157(13) 0.721(4) 0.7481(7) 0.029 Uiso d D 1 . .
O O4 0.19398(10) 0.9307(3) 0.84748(7) 0.0382(5) Uani d D 1 . .
H H4A 0.2210(14) 1.012(4) 0.8408(12) 0.057 Uiso d D 1 . .
H H4B 0.1779(16) 0.866(4) 0.8207(9) 0.057 Uiso d D 1 . .
O O9 0.11275(8) 0.9528(3) 1.00576(6) 0.0188(4) Uani d . 1 . .
O O10 0.18508(9) 0.3495(3) 0.76525(6) 0.0288(5) Uani d . 1 . .
O O12 0.00733(8) 0.7056(3) 0.80056(6) 0.0302(5) Uani d D 1 . .
H H12 0.0426(10) 0.702(5) 0.7930(11) 0.045 Uiso d D 1 . .
O O13 -0.10287(8) 0.7412(3) 0.82391(6) 0.0210(4) Uani d D 1 . .
H H13 -0.1337(11) 0.749(4) 0.8352(10) 0.032 Uiso d D 1 . .
O O14 -0.11122(8) 0.8463(3) 0.91444(6) 0.0213(4) Uani d D 1 . .
H H14 -0.1073(14) 0.900(4) 0.9405(7) 0.032 Uiso d D 1 . .
N N1 0.22497(9) 0.9902(3) 0.99005(7) 0.0148(5) Uani d . 1 . .
N N2 0.17589(9) 0.9350(3) 0.95289(7) 0.0146(5) Uani d D 1 . .
H H2N 0.1813(11) 0.933(4) 0.9235(5) 0.018 Uiso d D 1 . .
C C1 0.31207(11) 1.0888(4) 1.07379(8) 0.0156(5) Uani d . 1 . .
C C2 0.35764(12) 1.1406(4) 1.11456(9) 0.0186(6) Uani d . 1 . .
H H2 0.3452 1.1618 1.1441 0.022 Uiso calc R 1 . .
C C3 0.42073(11) 1.1617(4) 1.11280(9) 0.0175(6) Uani d . 1 . .
H H3 0.4516 1.1992 1.1407 0.021 Uiso calc R 1 . .
C C4 0.43828(11) 1.1272(3) 1.06974(9) 0.0156(5) Uani d . 1 . .
C C5 0.39418(11) 1.0743(3) 1.02900(9) 0.0150(5) Uani d . 1 . .
H H5 0.4074 1.0523 0.9998 0.018 Uiso calc R 1 . .
C C6 0.32987(11) 1.0524(3) 1.02996(8) 0.0135(5) Uani d . 1 . .
C C7 0.28342(11) 0.9907(3) 0.98599(8) 0.0143(5) Uani d . 1 . .
C C8 0.30638(12) 0.9305(4) 0.94239(9) 0.0199(6) Uani d . 1 . .
H H8A 0.2713 0.8716 0.9190 0.030 Uiso calc R 1 . .
H H8B 0.3411 0.8386 0.9519 0.030 Uiso calc R 1 . .
H H8C 0.3218 1.0420 0.9278 0.030 Uiso calc R 1 . .
C C9 0.11782(11) 0.9227(3) 0.96425(9) 0.0148(5) Uani d . 1 . .
C C10 0.06185(11) 0.8702(3) 0.92563(8) 0.0131(5) Uani d . 1 . .
C C11 0.06462(11) 0.8147(4) 0.87924(8) 0.0157(6) Uani d . 1 . .
H H11 0.1045 0.8087 0.8703 0.019 Uiso calc R 1 . .
C C12 0.00928(12) 0.7683(4) 0.84614(8) 0.0172(6) Uani d . 1 . .
C C13 -0.04955(11) 0.7827(4) 0.85844(8) 0.0146(5) Uani d . 1 . .
C C14 -0.05204(11) 0.8373(4) 0.90472(8) 0.0142(5) Uani d . 1 . .
C C15 0.00347(11) 0.8764(3) 0.93839(9) 0.0145(5) Uani d . 1 . .
H H15 0.0017 0.9078 0.9705 0.017 Uiso calc R 1 . .
C C16 0.07421(15) 0.1949(6) 0.72909(17) 0.0685(13) Uani d . 1 . .
H H16A 0.0645 0.1626 0.7601 0.103 Uiso calc R 1 . .
H H16B 0.0525 0.1053 0.7044 0.103 Uiso calc R 1 . .
H H16C 0.0596 0.3244 0.7199 0.103 Uiso calc R 1 . .
C C17 0.15995(19) 0.2421(5) 0.67432(11) 0.0490(10) Uani d . 1 . .
H H17A 0.1387 0.3648 0.6661 0.074 Uiso calc R 1 . .
H H17B 0.1380 0.1441 0.6522 0.074 Uiso calc R 1 . .
H H17C 0.2043 0.2514 0.6715 0.074 Uiso calc R 1 . .

loop_
_atom_site_aniso_label
_atom_site_aniso_U_11
_atom_site_aniso_U_22
_atom_site_aniso_U_33
_atom_site_aniso_U_12
_atom_site_aniso_U_13
_atom_site_aniso_U_23
Br 0.01221(13) 0.01949(15) 0.02680(15) -0.00176(11) 0.00269(10) -0.00108(12)
S 0.0249(4) 0.0245(4) 0.0222(4) 0.0041(3) 0.0002(3) -0.0006(3)
O1 0.0126(9) 0.0320(11) 0.0155(9) -0.0023(8) 0.0028(7) -0.0048(9)
O2 0.0159(10) 0.0290(12) 0.0152(9) 0.0006(8) 0.0008(8) -0.0027(8)
O3 0.0213(10) 0.0236(11) 0.0122(9) 0.0033(8) 0.0024(8) 0.0000(8)
O4 0.0409(13) 0.0487(15) 0.0254(11) -0.0210(11) 0.0085(10) -0.0066(11)
O9 0.0167(9) 0.0261(11) 0.0130(9) -0.0026(8) 0.0022(7) -0.0036(8)
O10 0.0270(10) 0.0291(11) 0.0246(10) 0.0053(9) -0.0059(8) -0.0063(9)
O12 0.0153(9) 0.0640(15) 0.0116(9) -0.0023(10) 0.0038(8) -0.0127(9)
O13 0.0102(9) 0.0382(12) 0.0145(9) -0.0028(9) 0.0025(7) -0.0065(9)
O14 0.0132(8) 0.0364(12) 0.0155(9) -0.0028(8) 0.0058(7) -0.0116(9)
N1 0.0130(11) 0.0138(11) 0.0153(11) -0.0025(9) -0.0017(8) -0.0010(9)
N2 0.0137(10) 0.0193(12) 0.0102(10) -0.0011(9) 0.0011(8) -0.0016(10)
C1 0.0152(13) 0.0142(13) 0.0168(13) -0.0005(10) 0.0021(10) 0.0012(11)
C2 0.0199(13) 0.0199(14) 0.0160(13) -0.0009(12) 0.0040(10) -0.0032(12)
C3 0.0174(13) 0.0161(14) 0.0155(12) -0.0001(11) -0.0036(10) -0.0021(11)
C4 0.0116(12) 0.0113(13) 0.0236(14) -0.0015(10) 0.0033(10) 0.0012(11)
C5 0.0182(13) 0.0113(13) 0.0161(13) -0.0006(11) 0.0053(10) 0.0016(11)
C6 0.0161(12) 0.0098(13) 0.0138(12) 0.0018(11) 0.0020(10) 0.0010(10)
C7 0.0168(13) 0.0124(13) 0.0126(12) 0.0007(10) 0.0009(10) 0.0013(10)
C8 0.0169(13) 0.0268(15) 0.0157(13) -0.0021(12) 0.0028(11) -0.0017(12)
C9 0.0162(13) 0.0096(13) 0.0182(13) 0.0012(11) 0.0031(10) 0.0018(11)
C10 0.0148(12) 0.0088(13) 0.0152(12) 0.0000(10) 0.0021(10) 0.0013(11)
C11 0.0129(12) 0.0210(15) 0.0143(12) 0.0021(11) 0.0053(10) 0.0001(11)
C12 0.0195(13) 0.0204(14) 0.0116(12) 0.0007(11) 0.0034(10) -0.0012(11)
C13 0.0123(12) 0.0174(14) 0.0127(12) -0.0004(10) -0.0003(10) 0.0004(11)
C14 0.0137(12) 0.0131(13) 0.0166(12) -0.0017(11) 0.0051(10) -0.0011(11)
C15 0.0163(12) 0.0149(14) 0.0127(12) -0.0004(11) 0.0039(10) -0.0033(11)
C16 0.0242(18) 0.065(3) 0.112(4) -0.0043(18) 0.007(2) -0.042(3)
C17 0.084(3) 0.034(2) 0.0243(16) -0.009(2) 0.0029(17) -0.0009(15)

loop_
_atom_type_symbol
_atom_type_description
_atom_type_scat_dispersion_real
_atom_type_scat_dispersion_imag
_atom_type_scat_source
C C 0.0033 0.0016 'International Tables Vol C Tables 4.2.6.8 and 6.1.1.4'
H H 0.0000 0.0000 'International Tables Vol C Tables 4.2.6.8 and 6.1.1.4'
N N 0.0061 0.0033 'International Tables Vol C Tables 4.2.6.8 and 6.1.1.4'
O O 0.0106 0.0060 'International Tables Vol C Tables 4.2.6.8 and 6.1.1.4'
Br Br -0.2901 2.4595 'International Tables Vol C Tables 4.2.6.8 and 6.1.1.4'
S S 0.1246 0.1234 'International Tables Vol C Tables 4.2.6.8 and 6.1.1.4'

loop_
_geom_angle_atom_site_label_1
_geom_angle_atom_site_label_2
_geom_angle_atom_site_label_3
_geom_angle_site_symmetry_1
_geom_angle_site_symmetry_3
_geom_angle
_geom_angle_publ_flag
O10 S C17 . . 106.27(14) ?
O10 S C16 . . 104.83(14) ?
C17 S C16 . . 98.9(2) ?
C1 O1 H1 . . 106(2) ?
H2A O2 H2B . . 103(3) ?
H3A O3 H3B . . 105(3) ?
H4A O4 H4B . . 107(3) ?
C12 O12 H12 . . 115(2) ?
C13 O13 H13 . . 110(2) ?
C14 O14 H14 . . 107(2) ?
C7 N1 N2 . . 122.0(2) ?
C9 N2 N1 . . 115.11(19) ?
C9 N2 H2N . . 123.8(17) ?
N1 N2 H2N . . 119.9(17) ?
O1 C1 C2 . . 116.8(2) ?
O1 C1 C6 . . 122.9(2) ?
C2 C1 C6 . . 120.3(2) ?
C3 C2 C1 . . 121.0(2) ?
C3 C2 H2 . . 119.5 ?
C1 C2 H2 . . 119.5 ?
C2 C3 C4 . . 118.8(2) ?
C2 C3 H3 . . 120.6 ?
C4 C3 H3 . . 120.6 ?
C5 C4 C3 . . 121.3(2) ?
C5 C4 Br . . 119.25(18) ?
C3 C4 Br . . 119.44(18) ?
C4 C5 C6 . . 120.8(2) ?
C4 C5 H5 . . 119.6 ?
C6 C5 H5 . . 119.6 ?
C5 C6 C1 . . 117.8(2) ?
C5 C6 C7 . . 119.9(2) ?
C1 C6 C7 . . 122.3(2) ?
N1 C7 C6 . . 114.4(2) ?
N1 C7 C8 . . 125.8(2) ?
C6 C7 C8 . . 119.8(2) ?
C7 C8 H8A . . 109.5 ?
C7 C8 H8B . . 109.5 ?
H8A C8 H8B . . 109.5 ?
C7 C8 H8C . . 109.5 ?
H8A C8 H8C . . 109.5 ?
H8B C8 H8C . . 109.5 ?
O9 C9 N2 . . 120.2(2) ?
O9 C9 C10 . . 121.4(2) ?
N2 C9 C10 . . 118.4(2) ?
C15 C10 C11 . . 119.6(2) ?
C15 C10 C9 . . 115.6(2) ?
C11 C10 C9 . . 124.8(2) ?
C12 C11 C10 . . 119.8(2) ?
C12 C11 H11 . . 120.1 ?
C10 C11 H11 . . 120.1 ?
O12 C12 C11 . . 124.2(2) ?
O12 C12 C13 . . 115.4(2) ?
C11 C12 C13 . . 120.4(2) ?
O13 C13 C14 . . 122.5(2) ?
O13 C13 C12 . . 118.0(2) ?
C14 C13 C12 . . 119.5(2) ?
O14 C14 C15 . . 123.5(2) ?
O14 C14 C13 . . 116.4(2) ?
C15 C14 C13 . . 120.1(2) ?
C14 C15 C10 . . 120.5(2) ?
C14 C15 H15 . . 119.8 ?
C10 C15 H15 . . 119.8 ?
S C16 H16A . . 109.5 ?
S C16 H16B . . 109.5 ?
H16A C16 H16B . . 109.5 ?
S C16 H16C . . 109.5 ?
H16A C16 H16C . . 109.5 ?
H16B C16 H16C . . 109.5 ?
S C17 H17A . . 109.5 ?
S C17 H17B . . 109.5 ?
H17A C17 H17B . . 109.5 ?
S C17 H17C . . 109.5 ?
H17A C17 H17C . . 109.5 ?
H17B C17 H17C . . 109.5 ?

loop_
_geom_bond_atom_site_label_1
_geom_bond_atom_site_label_2
_geom_bond_site_symmetry_2
_geom_bond_distance
_geom_bond_publ_flag
Br C4 . 1.898(2) ?
S O10 . 1.516(2) ?
S C17 . 1.769(3) ?
S C16 . 1.780(3) ?
O1 C1 . 1.361(3) ?
O1 H1 . 0.818(17) ?
O2 H2A . 0.839(17) ?
O2 H2B . 0.830(17) ?
O3 H3A . 0.823(17) ?
O3 H3B . 0.804(17) ?
O4 H4A . 0.867(18) ?
O4 H4B . 0.889(18) ?
O9 C9 . 1.230(3) ?
O12 C12 . 1.363(3) ?
O12 H12 . 0.837(18) ?
O13 C13 . 1.365(3) ?
O13 H13 . 0.803(17) ?
O14 C14 . 1.368(3) ?
O14 H14 . 0.821(17) ?
N1 C7 . 1.292(3) ?
N1 N2 . 1.373(3) ?
N2 C9 . 1.365(3) ?
N2 H2N . 0.870(10) ?
C1 C2 . 1.389(3) ?
C1 C6 . 1.410(3) ?
C2 C3 . 1.381(3) ?
C2 H2 . 0.9500 ?
C3 C4 . 1.384(3) ?
C3 H3 . 0.9500 ?
C4 C5 . 1.375(3) ?
C5 C6 . 1.402(3) ?
C5 H5 . 0.9500 ?
C6 C7 . 1.481(3) ?
C7 C8 . 1.498(3) ?
C8 H8A . 0.9800 ?
C8 H8B . 0.9800 ?
C8 H8C . 0.9800 ?
C9 C10 . 1.484(3) ?
C10 C15 . 1.388(3) ?
C10 C11 . 1.391(3) ?
C11 C12 . 1.383(3) ?
C11 H11 . 0.9500 ?
C12 C13 . 1.394(3) ?
C13 C14 . 1.385(3) ?
C14 C15 . 1.382(3) ?
C15 H15 . 0.9500 ?
C16 H16A . 0.9800 ?
C16 H16B . 0.9800 ?
C16 H16C . 0.9800 ?
C17 H17A . 0.9800 ?
C17 H17B . 0.9800 ?
C17 H17C . 0.9800 ?

loop_
_geom_hbond_atom_site_label_D
_geom_hbond_atom_site_label_H
_geom_hbond_atom_site_label_A
_geom_hbond_site_symmetry_A
_geom_hbond_distance_DH
_geom_hbond_distance_HA
_geom_hbond_distance_DA
_geom_hbond_angle_DHA
O1 H1 N1 . 0.818(17) 1.80(2) 2.531(3) 149(3)
O1 H1 O9 . 0.818(17) 2.65(2) 3.338(2) 142(3)
O2 H2A O10 3 0.839(17) 1.877(18) 2.703(2) 168(3)
O2 H2A S 3 0.839(17) 2.86(2) 3.5458(19) 140(2)
O2 H2B O1 5_677 0.830(17) 2.060(18) 2.880(2) 169(3)
O3 H3A O10 . 0.823(17) 1.973(18) 2.785(3) 169(3)
O3 H3B O13 2_556 0.804(17) 2.012(18) 2.802(2) 168(3)
O4 H4A O2 3_455 0.867(18) 2.07(2) 2.915(3) 166(3)
O4 H4B O3 . 0.889(18) 1.96(2) 2.817(3) 160(3)
O12 H12 O3 . 0.837(18) 1.913(18) 2.751(2) 179(3)
O13 H13 O2 1_455 0.803(17) 1.883(19) 2.651(2) 160(3)
O13 H13 O14 . 0.803(17) 2.30(3) 2.727(2) 114(2)
O14 H14 O9 5_577 0.821(17) 1.871(18) 2.682(2) 169(3)
N2 H2N O4 . 0.870(10) 2.243(10) 3.113(3) 179(3)

loop_
_cod_related_entry_id
_cod_related_entry_database
_cod_related_entry_code
1 ChemSpider 30656022
